data_7222064
loop_
_publ_author_name
'Mir, Niyaz A.'
'Dubey, Ritesh'
'Tothadi, Srinu'
'Desiraju, Gautam R.'

_publ_section_title
;
 Combinatorial crystal synthesis of ternary solids based on
 2-methylresorcinol
;
_journal_issue 41
_journal_name_full CrystEngComm
_journal_page_first 7866
_journal_paper_doi 10.1039/C5CE01280E
_journal_volume 17
_journal_year 2015
_chemical_formula_sum 'C19 H16 N2 O2'
_chemical_formula_weight 304.34
_chemical_name_systematic
;
 ?
;
_space_group_crystal_system monoclinic
_space_group_IT_number 14
_space_group_name_Hall '-P 2yn'
_space_group_name_H-M_alt 'P 1 21/n 1'
_symmetry_space_group_name_Hall '-P 2yn'
_symmetry_space_group_name_H-M 'P 1 21/n 1'
_atom_sites_solution_hydrogens mixed
_audit_creation_method SHELXL-2013
_audit_update_record
;
2015-08-18 deposited with the CCDC.
2015-09-09 downloaded from the CCDC.
;
_cell_angle_alpha 90
_cell_angle_beta 106.540(5)
_cell_angle_gamma 90
_cell_formula_units_Z 4
_cell_length_a 7.900(4)
_cell_length_b 22.159(11)
_cell_length_c 8.964(5)
_cell_measurement_temperature 150(2)
_cell_volume 1504.3(14)
_computing_structure_refinement 'SHELXL-2013 (Sheldrick, 2013)'
_diffrn_ambient_temperature 150(2)
_diffrn_measured_fraction_theta_full 0.997
_diffrn_measured_fraction_theta_max 0.996
_diffrn_measurement_device_type 'Rigaku Mercury375R (2x2 bin mode)'
_diffrn_measurement_method 'profile data from \w-scans'
_diffrn_radiation_type MoK\a
_diffrn_radiation_wavelength 0.71073
_diffrn_reflns_av_R_equivalents 0.0927
_diffrn_reflns_av_unetI/netI 0.0541
_diffrn_reflns_laue_measured_fraction_full 0.997
_diffrn_reflns_laue_measured_fraction_max 0.996
_diffrn_reflns_limit_h_max 10
_diffrn_reflns_limit_h_min -10
_diffrn_reflns_limit_k_max 28
_diffrn_reflns_limit_k_min -28
_diffrn_reflns_limit_l_max 11
_diffrn_reflns_limit_l_min -11
_diffrn_reflns_number 15128
_diffrn_reflns_point_group_measured_fraction_full 0.997
_diffrn_reflns_point_group_measured_fraction_max 0.996
_diffrn_reflns_theta_full 25.242
_diffrn_reflns_theta_max 27.517
_diffrn_reflns_theta_min 1.838
_diffrn_source 'Sealed Tube'
_exptl_absorpt_coefficient_mu 0.088
_exptl_absorpt_correction_T_max 1.000
_exptl_absorpt_correction_T_min 0.808
_exptl_absorpt_correction_type multi-scan
_exptl_absorpt_process_details 'Jacobson, R. (1998) Private communication'
_exptl_crystal_colour Colorless
_exptl_crystal_density_diffrn 1.344
_exptl_crystal_description Block
_exptl_crystal_F_000 640
_exptl_crystal_size_max 0.300
_exptl_crystal_size_mid 0.300
_exptl_crystal_size_min 0.200
_refine_diff_density_max 0.276
_refine_diff_density_min -0.299
_refine_diff_density_rms 0.077
_refine_ls_extinction_method none
_refine_ls_goodness_of_fit_ref 1.100
_refine_ls_hydrogen_treatment mixed
_refine_ls_matrix_type full
_refine_ls_number_parameters 217
_refine_ls_number_reflns 3448
_refine_ls_number_restraints 0
_refine_ls_restrained_S_all 1.100
_refine_ls_R_factor_all 0.0553
_refine_ls_R_factor_gt 0.0484
_refine_ls_shift/su_max 0.000
_refine_ls_shift/su_mean 0.000
_refine_ls_structure_factor_coef Fsqd
_refine_ls_weighting_details
;
 w=1/[\s^2^(Fo^2^)+(0.0773P)^2^+0.2381P]
 where P=(Fo^2^+2Fc^2^)/3
;
_refine_ls_weighting_scheme calc
_refine_ls_wR_factor_gt 0.1366
_refine_ls_wR_factor_ref 0.1492
_reflns_Friedel_coverage 0.000
_reflns_number_gt 3084
_reflns_number_total 3448
_reflns_threshold_expression 'I > 2\s(I)'
_cod_data_source_file c5ce01280e2.cif
_cod_data_source_block shelx
_cod_depositor_comments
;
The following automatic conversions were performed:

'_exptl_absorpt_correction_type' value 'Multi-scan' changed to
'multi-scan' according to
/usr/data/users/saulius/crontab/automatic-downloads/rss-feeds/RSC/lib/dictionaries/cif_core.dic
dictionary named 'cif_core.dic' version 2.4.2 from 2011-04-26.

Automatic conversion script
Id: cif_fix_values 3271 2015-04-21 07:52:19Z andrius 

 Adding full bibliography for 7222059--7222080.cif.
;
_cod_original_cell_volume 1504.2(14)
_cod_database_code 7222064
_shelx_space_group_comment
;
The symmetry employed for this shelxl refinement is uniquely defined
by the following loop, which should always be used as a source of
symmetry information in preference to the above space-group names.
They are only intended as comments.
;
_shelx_estimated_absorpt_t_min 0.974
_shelx_estimated_absorpt_t_max 0.983
_shelxl_version_number 2013-2

loop_
_space_group_symop_operation_xyz
'x, y, z'
'-x+1/2, y+1/2, -z+1/2'
'-x, -y, -z'
'x-1/2, -y-1/2, z-1/2'

loop_
_atom_site_label
_atom_site_type_symbol
_atom_site_fract_x
_atom_site_fract_y
_atom_site_fract_z
_atom_site_U_iso_or_equiv
_atom_site_adp_type
_atom_site_occupancy
_atom_site_site_symmetry_order
_atom_site_calc_flag
_atom_site_refinement_flags_posn
_atom_site_refinement_flags_adp
H2O H -0.121(3) 0.3103(10) 0.280(2) 0.055(6) Uiso 1 1 d . .
H1O H 0.182(3) 0.1084(10) 0.746(2) 0.053(6) Uiso 1 1 d . .
O1 O 0.20993(11) 0.13411(4) 0.68515(11) 0.0258(2) Uani 1 1 d . .
O2 O -0.02956(12) 0.28330(4) 0.31097(11) 0.0295(2) Uani 1 1 d . .
N1 N 0.10586(14) 0.03409(5) 0.81263(12) 0.0256(3) Uani 1 1 d . .
C18 C 0.32132(16) 0.03230(6) 1.06619(14) 0.0241(3) Uani 1 1 d . .
C11 C 0.17905(17) -0.06211(6) 0.94381(16) 0.0271(3) Uani 1 1 d . .
C1 C 0.08648(15) 0.20716(5) 0.49296(14) 0.0213(3) Uani 1 1 d . .
N2 N 0.33626(15) 0.09317(5) 1.05789(13) 0.0282(3) Uani 1 1 d . .
C2 C 0.06744(15) 0.16959(5) 0.61187(13) 0.0212(3) Uani 1 1 d . .
C3 C -0.08613(16) 0.16912(6) 0.65879(15) 0.0251(3) Uani 1 1 d . .
H3 H -0.0962 0.1431 0.7401 0.030 Uiso 1 1 calc R U
C19 C 0.19836(16) 0.00124(5) 0.93736(14) 0.0233(3) Uani 1 1 d . .
C13 C 0.39898(19) -0.06642(7) 1.19502(17) 0.0331(3) Uani 1 1 d . .
H13 H 0.4669 -0.0892 1.2811 0.040 Uiso 1 1 calc R U
C6 C -0.05418(16) 0.24573(5) 0.42370(14) 0.0222(3) Uani 1 1 d . .
C5 C -0.21018(16) 0.24554(6) 0.46734(15) 0.0262(3) Uani 1 1 d . .
H5 H -0.3054 0.2713 0.4169 0.031 Uiso 1 1 calc R U
C15 C 0.53839(19) 0.02893(7) 1.31777(16) 0.0340(3) Uani 1 1 d . .
H15 H 0.6072 0.0075 1.4061 0.041 Uiso 1 1 calc R U
C10 C 0.05759(19) -0.09064(6) 0.81771(18) 0.0333(3) Uani 1 1 d . .
H10 H 0.0419 -0.1331 0.8183 0.040 Uiso 1 1 calc R U
C12 C 0.28423(19) -0.09507(6) 1.07506(17) 0.0325(3) Uani 1 1 d . .
H12 H 0.2732 -0.1377 1.0778 0.039 Uiso 1 1 calc R U
C9 C -0.03808(19) -0.05696(7) 0.69402(17) 0.0340(3) Uani 1 1 d . .
H9 H -0.1222 -0.0753 0.6087 0.041 Uiso 1 1 calc R U
C7 C 0.25130(17) 0.20761(6) 0.44025(16) 0.0273(3) Uani 1 1 d . .
H7A H 0.3184 0.2446 0.4770 0.041 Uiso 1 1 calc R U
H7B H 0.2188 0.2062 0.3263 0.041 Uiso 1 1 calc R U
H7C H 0.3239 0.1724 0.4831 0.041 Uiso 1 1 calc R U
C14 C 0.41972(17) -0.00230(6) 1.19434(15) 0.0277(3) Uani 1 1 d . .
C17 C 0.4496(2) 0.12025(7) 1.17694(16) 0.0337(3) Uani 1 1 d . .
H17 H 0.4612 0.1628 1.1724 0.040 Uiso 1 1 calc R U
C4 C -0.22422(16) 0.20715(6) 0.58533(15) 0.0268(3) Uani 1 1 d . .
H4 H -0.3297 0.2069 0.6163 0.032 Uiso 1 1 calc R U
C16 C 0.5538(2) 0.09015(7) 1.30949(16) 0.0365(3) Uani 1 1 d . .
H16 H 0.6331 0.1119 1.3914 0.044 Uiso 1 1 calc R U
C8 C -0.00801(18) 0.00538(6) 0.69726(16) 0.0303(3) Uani 1 1 d . .
H8 H -0.0736 0.0286 0.6110 0.036 Uiso 1 1 calc R U

loop_
_atom_site_aniso_label
_atom_site_aniso_U_11
_atom_site_aniso_U_22
_atom_site_aniso_U_33
_atom_site_aniso_U_23
_atom_site_aniso_U_13
_atom_site_aniso_U_12
O1 0.0239(5) 0.0235(5) 0.0297(5) 0.0069(3) 0.0073(4) 0.0003(3)
O2 0.0272(5) 0.0287(5) 0.0342(5) 0.0112(4) 0.0114(4) 0.0046(4)
N1 0.0284(5) 0.0241(5) 0.0260(6) 0.0021(4) 0.0103(4) 0.0012(4)
C18 0.0262(6) 0.0255(6) 0.0249(6) 0.0027(5) 0.0143(5) 0.0040(5)
C11 0.0281(6) 0.0239(7) 0.0359(7) 0.0033(5) 0.0196(5) 0.0034(5)
C1 0.0218(6) 0.0198(6) 0.0232(6) -0.0018(4) 0.0079(4) -0.0017(4)
N2 0.0336(6) 0.0259(6) 0.0278(6) -0.0004(4) 0.0130(5) 0.0010(4)
C2 0.0220(6) 0.0182(5) 0.0226(6) -0.0018(4) 0.0050(4) -0.0014(4)
C3 0.0274(6) 0.0248(6) 0.0251(6) -0.0001(4) 0.0110(5) -0.0045(5)
C19 0.0255(6) 0.0225(6) 0.0270(6) 0.0026(4) 0.0154(5) 0.0029(5)
C13 0.0333(7) 0.0352(7) 0.0361(7) 0.0144(6) 0.0183(6) 0.0128(6)
C6 0.0243(6) 0.0189(5) 0.0240(6) -0.0005(4) 0.0077(4) -0.0013(4)
C5 0.0231(6) 0.0241(6) 0.0316(7) -0.0009(5) 0.0081(5) 0.0023(5)
C15 0.0301(7) 0.0471(9) 0.0267(7) 0.0050(5) 0.0112(5) 0.0087(6)
C10 0.0358(7) 0.0232(6) 0.0466(8) -0.0019(5) 0.0209(6) -0.0031(5)
C12 0.0364(7) 0.0244(6) 0.0440(8) 0.0100(5) 0.0231(6) 0.0071(5)
C9 0.0323(7) 0.0320(7) 0.0392(8) -0.0069(6) 0.0127(6) -0.0057(5)
C7 0.0248(6) 0.0275(6) 0.0328(7) 0.0058(5) 0.0133(5) 0.0028(5)
C14 0.0267(6) 0.0334(7) 0.0279(6) 0.0061(5) 0.0157(5) 0.0074(5)
C17 0.0389(7) 0.0321(7) 0.0322(7) -0.0041(5) 0.0134(6) -0.0007(6)
C4 0.0236(6) 0.0285(6) 0.0316(7) -0.0046(5) 0.0130(5) -0.0029(5)
C16 0.0359(7) 0.0461(9) 0.0281(7) -0.0070(6) 0.0101(6) -0.0005(6)
C8 0.0308(7) 0.0301(7) 0.0303(7) -0.0006(5) 0.0095(5) 0.0002(5)

loop_
_atom_type_symbol
_atom_type_description
_atom_type_scat_dispersion_real
_atom_type_scat_dispersion_imag
_atom_type_scat_source
C C 0.0033 0.0016 'International Tables Vol C Tables 4.2.6.8 and 6.1.1.4'
H H 0.0000 0.0000 'International Tables Vol C Tables 4.2.6.8 and 6.1.1.4'
N N 0.0061 0.0033 'International Tables Vol C Tables 4.2.6.8 and 6.1.1.4'
O O 0.0106 0.0060 'International Tables Vol C Tables 4.2.6.8 and 6.1.1.4'

loop_
_geom_angle_atom_site_label_1
_geom_angle_atom_site_label_2
_geom_angle_atom_site_label_3
_geom_angle
C2 O1 H1O 110.9(14)
C6 O2 H2O 111.0(13)
C8 N1 C19 118.12(12)
N2 C18 C14 123.12(12)
N2 C18 C19 118.41(11)
C14 C18 C19 118.47(13)
C10 C11 C19 118.00(12)
C10 C11 C12 122.29(13)
C19 C11 C12 119.70(12)
C2 C1 C6 117.33(11)
C2 C1 C7 122.34(11)
C6 C1 C7 120.32(11)
C17 N2 C18 117.07(12)
O1 C2 C3 121.05(11)
O1 C2 C1 117.02(11)
C3 C2 C1 121.90(11)
C4 C3 C2 119.14(12)
C4 C3 H3 120.4
C2 C3 H3 120.4
N1 C19 C11 121.72(12)
N1 C19 C18 118.74(12)
C11 C19 C18 119.53(11)
C12 C13 C14 121.00(12)
C12 C13 H13 119.5
C14 C13 H13 119.5
O2 C6 C5 122.19(11)
O2 C6 C1 116.01(11)
C5 C6 C1 121.81(12)
C4 C5 C6 118.99(11)
C4 C5 H5 120.5
C6 C5 H5 120.5
C16 C15 C14 119.60(13)
C16 C15 H15 120.2
C14 C15 H15 120.2
C9 C10 C11 119.86(13)
C9 C10 H10 120.1
C11 C10 H10 120.1
C13 C12 C11 120.99(13)
C13 C12 H12 119.5
C11 C12 H12 119.5
C10 C9 C8 117.96(13)
C10 C9 H9 121.0
C8 C9 H9 121.0
C1 C7 H7A 109.5
C1 C7 H7B 109.5
H7A C7 H7B 109.5
C1 C7 H7C 109.5
H7A C7 H7C 109.5
H7B C7 H7C 109.5
C15 C14 C18 117.36(13)
C15 C14 C13 122.35(12)
C18 C14 C13 120.29(12)
N2 C17 C16 124.36(14)
N2 C17 H17 117.8
C16 C17 H17 117.8
C5 C4 C3 120.80(12)
C5 C4 H4 119.6
C3 C4 H4 119.6
C15 C16 C17 118.50(14)
C15 C16 H16 120.7
C17 C16 H16 120.7
N1 C8 C9 124.31(13)
N1 C8 H8 117.8
C9 C8 H8 117.8

loop_
_geom_bond_atom_site_label_1
_geom_bond_atom_site_label_2
_geom_bond_distance
O1 C2 1.3769(15)
O1 H1O 0.86(2)
O2 C6 1.3652(16)
O2 H2O 0.92(2)
N1 C8 1.3243(17)
N1 C19 1.3598(16)
C18 N2 1.3577(18)
C18 C14 1.4154(18)
C18 C19 1.4534(18)
C11 C10 1.407(2)
C11 C19 1.4151(19)
C11 C12 1.4322(19)
C1 C2 1.3939(18)
C1 C6 1.3992(17)
C1 C7 1.5063(18)
N2 C17 1.3253(18)
C2 C3 1.3926(18)
C3 C4 1.3873(19)
C3 H3 0.9500
C13 C12 1.351(2)
C13 C14 1.430(2)
C13 H13 0.9500
C6 C5 1.3951(19)
C5 C4 1.3862(19)
C5 H5 0.9500
C15 C16 1.366(2)
C15 C14 1.411(2)
C15 H15 0.9500
C10 C9 1.371(2)
C10 H10 0.9500
C12 H12 0.9500
C9 C8 1.400(2)
C9 H9 0.9500
C7 H7A 0.9800
C7 H7B 0.9800
C7 H7C 0.9800
C17 C16 1.406(2)
C17 H17 0.9500
C4 H4 0.9500
C16 H16 0.9500
C8 H8 0.9500

loop_
_geom_hbond_atom_site_label_D
_geom_hbond_atom_site_label_H
_geom_hbond_atom_site_label_A
_geom_hbond_distance_DH
_geom_hbond_distance_HA
_geom_hbond_distance_DA
_geom_hbond_angle_DHA
O1 H1O N1 0.86(2) 1.90(2) 2.7255(17) 158(2)

loop_
_geom_torsion_atom_site_label_1
_geom_torsion_atom_site_label_2
_geom_torsion_atom_site_label_3
_geom_torsion_atom_site_label_4
_geom_torsion
C14 C18 N2 C17 0.13(18)
C19 C18 N2 C17 -179.91(11)
C6 C1 C2 O1 -176.61(10)
C7 C1 C2 O1 2.68(17)
C6 C1 C2 C3 1.30(17)
C7 C1 C2 C3 -179.41(11)
O1 C2 C3 C4 177.76(10)
C1 C2 C3 C4 -0.07(18)
C8 N1 C19 C11 1.81(18)
C8 N1 C19 C18 -178.84(11)
C10 C11 C19 N1 -1.25(18)
C12 C11 C19 N1 177.65(12)
C10 C11 C19 C18 179.40(11)
C12 C11 C19 C18 -1.70(17)
N2 C18 C19 N1 1.24(17)
C14 C18 C19 N1 -178.79(10)
N2 C18 C19 C11 -179.39(11)
C14 C18 C19 C11 0.57(17)
C2 C1 C6 O2 178.04(10)
C7 C1 C6 O2 -1.27(16)
C2 C1 C6 C5 -2.12(17)
C7 C1 C6 C5 178.58(11)
O2 C6 C5 C4 -178.49(11)
C1 C6 C5 C4 1.68(18)
C19 C11 C10 C9 -0.27(19)
C12 C11 C10 C9 -179.14(12)
C14 C13 C12 C11 -0.3(2)
C10 C11 C12 C13 -179.55(12)
C19 C11 C12 C13 1.6(2)
C11 C10 C9 C8 1.1(2)
C16 C15 C14 C18 0.03(19)
C16 C15 C14 C13 179.23(13)
N2 C18 C14 C15 -0.14(19)
C19 C18 C14 C15 179.90(11)
N2 C18 C14 C13 -179.35(12)
C19 C18 C14 C13 0.68(18)
C12 C13 C14 C15 180.00(13)
C12 C13 C14 C18 -0.82(19)
C18 N2 C17 C16 0.0(2)
C6 C5 C4 C3 -0.37(19)
C2 C3 C4 C5 -0.42(18)
C14 C15 C16 C17 0.1(2)
N2 C17 C16 C15 -0.1(2)
C19 N1 C8 C9 -0.9(2)
C10 C9 C8 N1 -0.6(2)
